data_7004172
loop_
_publ_author_name
'Reeske, Gregor'
'Sch\"urmann, Markus'
'Jurkschat, Klaus'

_publ_section_title
;
 Charge separation by ditopic complexation in the solid state:
 molecular structure of
 {Ph2(I)SnCH2Sn(Ph)(I)CH2-[16]-crown-5}&#x00B7;NaF&#x00B7;CH3OH
;
_journal_issue 26
_journal_name_full 'Dalton Transactions'
_journal_page_first 3398
_journal_page_last 3400
_journal_paper_doi 10.1039/b803552k
_journal_year 2008
_chemical_formula_sum 'C32 H44 F I2 Na O6 Sn2'
_chemical_formula_weight 1057.84
_chemical_name_systematic
;
?
;
_space_group_IT_number 14
_symmetry_cell_setting monoclinic
_symmetry_space_group_name_Hall '-P 2yn'
_symmetry_space_group_name_H-M 'P 1 21/n 1'
_atom_sites_solution_hydrogens geom
_atom_sites_solution_primary direct
_atom_sites_solution_secondary difmap
_audit_creation_method SHELXL-97
_cell_angle_alpha 90.00
_cell_angle_beta 92.510(4)
_cell_angle_gamma 90.00
_cell_formula_units_Z 4
_cell_length_a 10.2796(7)
_cell_length_b 19.1814(16)
_cell_length_c 19.5578(9)
_cell_measurement_reflns_used 34901
_cell_measurement_temperature 173(1)
_cell_measurement_theta_max 25.35
_cell_measurement_theta_min 2.98
_cell_volume 3852.7(5)
_computing_cell_refinement
;
DENZO and SCALEPACK (Otwinowski & Minor, 1997)
;
_computing_data_collection 'Nonius KappaCCD'
_computing_data_reduction
;
DENZO and SCALEPACK (Otwinowski & Minor, 1997)
;
_computing_publication_material 'SHELXL-97 (Sheldrick, 1997)'
_computing_structure_refinement 'SHELXL-97 (Sheldrick, 1997)'
_computing_structure_solution 'SHELXS-97 (Sheldrick, 1990)'
_diffrn_ambient_temperature 173(1)
_diffrn_detector_area_resol_mean '19 vertical, 18 horizontal'
_diffrn_measured_fraction_theta_full 0.997
_diffrn_measured_fraction_theta_max 0.997
_diffrn_measurement_device_type 'Nonius KappaCCD'
_diffrn_measurement_method
;
3 sets at different \k-angles and 316 frames via \w-rotation (\D/\w=1\%)
at two times 20s per frame
;
_diffrn_radiation_monochromator graphite
_diffrn_radiation_source 'fine-focus sealed tube'
_diffrn_radiation_type MoK\a
_diffrn_radiation_wavelength 0.71073
_diffrn_reflns_av_R_equivalents 0.042
_diffrn_reflns_av_sigmaI/netI 0.1446
_diffrn_reflns_limit_h_max 12
_diffrn_reflns_limit_h_min -12
_diffrn_reflns_limit_k_max 23
_diffrn_reflns_limit_k_min -23
_diffrn_reflns_limit_l_max 23
_diffrn_reflns_limit_l_min -23
_diffrn_reflns_number 34901
_diffrn_reflns_theta_full 25.35
_diffrn_reflns_theta_max 25.35
_diffrn_reflns_theta_min 2.98
_diffrn_standards_decay_% 0
_diffrn_standards_number 0
_exptl_absorpt_coefficient_mu 2.953
_exptl_absorpt_correction_T_max 0.683
_exptl_absorpt_correction_T_min 0.564
_exptl_absorpt_correction_type multi-scan
_exptl_absorpt_process_details
;
SCALEPACK (Otwinowski & Minor, 1997)
;
_exptl_crystal_colour colourless
_exptl_crystal_density_diffrn 1.824
_exptl_crystal_density_meas ?
_exptl_crystal_density_method 'not measured'
_exptl_crystal_description block
_exptl_crystal_F_000 2040
_exptl_crystal_size_max 0.22
_exptl_crystal_size_mid 0.20
_exptl_crystal_size_min 0.14
_refine_diff_density_max 0.543
_refine_diff_density_min -1.084
_refine_diff_density_rms 0.096
_refine_ls_extinction_method none
_refine_ls_goodness_of_fit_ref 0.651
_refine_ls_hydrogen_treatment mixed
_refine_ls_matrix_type full
_refine_ls_number_parameters 526
_refine_ls_number_reflns 7034
_refine_ls_number_restraints 0
_refine_ls_restrained_S_all 0.651
_refine_ls_R_factor_all 0.0842
_refine_ls_R_factor_gt 0.0281
_refine_ls_shift/su_max 0.001
_refine_ls_shift/su_mean 0.000
_refine_ls_structure_factor_coef Fsqd
_refine_ls_weighting_details 'calc w=1/[\s^2^(Fo^2^)+(0.0000P)^2^+0.0000P] where P=(Fo^2^+2Fc^2^)/3'
_refine_ls_weighting_scheme calc
_refine_ls_wR_factor_gt 0.0396
_refine_ls_wR_factor_ref 0.0439
_reflns_number_gt 3446
_reflns_number_total 7034
_reflns_threshold_expression >2sigma(I)
_cod_data_source_file b803552k.txt
_cod_data_source_block c3188
_cod_depositor_comments
;
The following automatic conversions were performed:

'_exptl_crystal_density_meas' value 'none' was changed to '?' - the
value is perceived as not measured.

Automatic conversion script
Id: cif_fix_values 3008 2015-01-20 13:52:24Z robertas 
;
_cod_original_sg_symbol_H-M P2(1)/n
_cod_database_code 7004172

loop_
_symmetry_equiv_pos_as_xyz
'x, y, z'
'-x+1/2, y+1/2, -z+1/2'
'-x, -y, -z'
'x-1/2, -y-1/2, z-1/2'

loop_
_atom_site_label
_atom_site_type_symbol
_atom_site_fract_x
_atom_site_fract_y
_atom_site_fract_z
_atom_site_U_iso_or_equiv
_atom_site_adp_type
_atom_site_occupancy
_atom_site_symmetry_multiplicity
_atom_site_calc_flag
_atom_site_refinement_flags
_atom_site_disorder_assembly
_atom_site_disorder_group
I1 I 0.82208(3) 0.08366(2) 0.544485(18) 0.05096(11) Uani 1 1 d . . .
I2 I 0.94228(3) 0.42072(2) 0.692336(16) 0.04487(11) Uani 1 1 d . . .
Sn1 Sn 0.65451(3) 0.201445(19) 0.558639(16) 0.03354(10) Uani 1 1 d . . .
Sn2 Sn 0.70899(3) 0.363769(19) 0.624463(15) 0.03107(10) Uani 1 1 d . . .
Na1 Na 0.30893(16) 0.26536(10) 0.37390(8) 0.0350(5) Uani 1 1 d . . .
F1 F 0.5423(2) 0.30866(13) 0.56974(10) 0.0307(7) Uani 1 1 d . . .
O1 O 0.4003(3) 0.16352(17) 0.42545(15) 0.0364(9) Uani 1 1 d . . .
O2 O 0.1379(3) 0.19061(18) 0.40399(15) 0.0393(9) Uani 1 1 d . . .
O3 O 0.0915(3) 0.31743(19) 0.34843(15) 0.0408(9) Uani 1 1 d . . .
O4 O 0.3057(3) 0.34241(18) 0.27667(14) 0.0407(9) Uani 1 1 d . . .
O5 O 0.5191(3) 0.26939(19) 0.32650(14) 0.0387(9) Uani 1 1 d . . .
O6 O 0.3328(3) 0.3268(2) 0.47518(17) 0.0446(11) Uani 1 1 d . . .
H6O H 0.379(5) 0.322(3) 0.500(2) 0.054 Uiso 1 1 d . . .
C1 C 0.5729(4) 0.3969(2) 0.6976(2) 0.0303(13) Uani 1 1 d . . .
C2 C 0.6123(5) 0.4260(3) 0.7605(3) 0.0409(15) Uani 1 1 d . . .
H2A H 0.707(4) 0.435(2) 0.7671(19) 0.049 Uiso 1 1 d . . .
C3 C 0.5233(6) 0.4423(3) 0.8094(2) 0.0456(16) Uani 1 1 d . . .
H3A H 0.554(4) 0.460(3) 0.849(2) 0.055 Uiso 1 1 d . . .
C4 C 0.3933(5) 0.4304(3) 0.7960(3) 0.0443(16) Uani 1 1 d . . .
H4A H 0.336(4) 0.436(2) 0.828(2) 0.053 Uiso 1 1 d . . .
C5 C 0.3512(5) 0.4016(3) 0.7345(3) 0.0434(15) Uani 1 1 d . . .
H5A H 0.257(4) 0.396(2) 0.722(2) 0.052 Uiso 1 1 d . . .
C6 C 0.4405(5) 0.3853(3) 0.6861(2) 0.0386(15) Uani 1 1 d . . .
H6A H 0.415(4) 0.365(2) 0.6453(19) 0.046 Uiso 1 1 d . . .
C7 C 0.7366(4) 0.4138(2) 0.5287(2) 0.0290(12) Uani 1 1 d . . .
C8 C 0.6304(5) 0.4335(3) 0.4859(3) 0.0388(15) Uani 1 1 d . . .
H8A H 0.552(4) 0.427(2) 0.499(2) 0.047 Uiso 1 1 d . . .
C9 C 0.6476(5) 0.4591(3) 0.4202(3) 0.0439(16) Uani 1 1 d . . .
H9A H 0.579(4) 0.472(3) 0.394(2) 0.053 Uiso 1 1 d . . .
C10 C 0.7708(6) 0.4641(3) 0.3966(3) 0.0452(16) Uani 1 1 d . . .
H10A H 0.768(4) 0.486(2) 0.355(2) 0.054 Uiso 1 1 d . . .
C11 C 0.8771(5) 0.4456(3) 0.4378(3) 0.0446(16) Uani 1 1 d . . .
H11A H 0.957(4) 0.452(2) 0.419(2) 0.054 Uiso 1 1 d . . .
C12 C 0.8584(5) 0.4212(3) 0.5030(2) 0.0376(14) Uani 1 1 d . . .
H12A H 0.928(4) 0.407(2) 0.529(2) 0.045 Uiso 1 1 d . . .
C13 C 0.4898(4) 0.1515(3) 0.6018(2) 0.0322(13) Uani 1 1 d . . .
C14 C 0.3813(5) 0.1907(3) 0.6157(3) 0.0413(15) Uani 1 1 d . . .
H14A H 0.374(4) 0.237(2) 0.607(2) 0.050 Uiso 1 1 d . . .
C15 C 0.2727(5) 0.1612(3) 0.6434(3) 0.0508(17) Uani 1 1 d . . .
H15A H 0.197(4) 0.187(3) 0.650(2) 0.061 Uiso 1 1 d . . .
C16 C 0.2732(5) 0.0920(4) 0.6592(3) 0.0538(17) Uani 1 1 d . . .
H16A H 0.208(4) 0.073(3) 0.681(2) 0.065 Uiso 1 1 d . . .
C17 C 0.3812(6) 0.0521(3) 0.6473(3) 0.0614(19) Uani 1 1 d . . .
H17A H 0.387(5) 0.007(3) 0.663(2) 0.074 Uiso 1 1 d . . .
C18 C 0.4887(5) 0.0821(3) 0.6178(3) 0.0475(16) Uani 1 1 d . . .
H18A H 0.561(4) 0.052(2) 0.611(2) 0.057 Uiso 1 1 d . . .
C19 C 0.2411(6) 0.3725(4) 0.5024(3) 0.061(2) Uani 1 1 d . . .
H19A H 0.278(5) 0.419(3) 0.510(3) 0.092 Uiso 1 1 d . . .
H19B H 0.204(5) 0.353(3) 0.538(3) 0.092 Uiso 1 1 d . . .
H19C H 0.168(5) 0.373(3) 0.470(2) 0.092 Uiso 1 1 d . . .
C20 C 0.7806(5) 0.2604(3) 0.6257(2) 0.0370(14) Uani 1 1 d . . .
H20A H 0.875(4) 0.256(2) 0.6118(18) 0.044 Uiso 1 1 d . . .
H20B H 0.782(4) 0.243(2) 0.6705(19) 0.044 Uiso 1 1 d . . .
C21 C 0.6473(5) 0.2344(3) 0.4544(2) 0.0342(14) Uani 1 1 d . . .
H21A H 0.580(4) 0.267(2) 0.4471(19) 0.041 Uiso 1 1 d . . .
H21B H 0.734(4) 0.262(2) 0.4469(17) 0.041 Uiso 1 1 d . . .
C22 C 0.6264(4) 0.1807(3) 0.3973(2) 0.0395(14) Uani 1 1 d . . .
H22A H 0.7066 0.1531 0.3977 0.047 Uiso 1 1 calc R . .
C23 C 0.5187(5) 0.1291(3) 0.4084(3) 0.0426(16) Uani 1 1 d . . .
H23A H 0.503(4) 0.099(2) 0.367(2) 0.051 Uiso 1 1 d . . .
H23B H 0.540(4) 0.100(3) 0.442(2) 0.051 Uiso 1 1 d . . .
C24 C 0.3033(6) 0.1129(3) 0.4417(3) 0.0498(17) Uani 1 1 d . . .
H24A H 0.338(4) 0.086(3) 0.476(2) 0.060 Uiso 1 1 d . . .
H24B H 0.292(4) 0.084(3) 0.400(2) 0.060 Uiso 1 1 d . . .
C25 C 0.1830(6) 0.1491(4) 0.4607(3) 0.0526(18) Uani 1 1 d . . .
H25A H 0.118(4) 0.114(3) 0.477(2) 0.063 Uiso 1 1 d . . .
H25B H 0.193(4) 0.183(3) 0.499(2) 0.063 Uiso 1 1 d . . .
C26 C 0.0186(5) 0.2252(4) 0.4161(3) 0.0491(18) Uani 1 1 d . . .
H26A H 0.032(4) 0.250(3) 0.453(2) 0.059 Uiso 1 1 d . . .
H26B H -0.044(4) 0.192(3) 0.422(2) 0.059 Uiso 1 1 d . . .
C27 C -0.0133(5) 0.2691(3) 0.3551(3) 0.0467(16) Uani 1 1 d . . .
H27A H -0.021(4) 0.237(2) 0.311(2) 0.056 Uiso 1 1 d . . .
H27B H -0.082(4) 0.303(3) 0.361(2) 0.056 Uiso 1 1 d . . .
C28 C 0.0806(6) 0.3578(4) 0.2879(3) 0.0532(17) Uani 1 1 d . . .
H28A H 0.006(4) 0.392(3) 0.293(2) 0.064 Uiso 1 1 d . . .
H28B H 0.060(5) 0.330(3) 0.252(2) 0.064 Uiso 1 1 d . . .
C29 C 0.2070(7) 0.3945(4) 0.2804(3) 0.0545(19) Uani 1 1 d . . .
H29A H 0.203(4) 0.419(3) 0.240(2) 0.065 Uiso 1 1 d . . .
H29B H 0.226(5) 0.422(3) 0.314(2) 0.065 Uiso 1 1 d . . .
C30 C 0.4355(7) 0.3696(4) 0.2713(3) 0.061(2) Uani 1 1 d . . .
H30A H 0.451(5) 0.402(3) 0.307(2) 0.074 Uiso 1 1 d . . .
H30B H 0.421(4) 0.407(3) 0.233(2) 0.074 Uiso 1 1 d . . .
C31 C 0.5260(6) 0.3125(4) 0.2673(3) 0.0559(19) Uani 1 1 d . . .
H31A H 0.511(4) 0.277(3) 0.222(2) 0.067 Uiso 1 1 d . . .
H31B H 0.612(5) 0.328(3) 0.264(2) 0.067 Uiso 1 1 d . . .
C32 C 0.6173(5) 0.2160(4) 0.3278(3) 0.0452(17) Uani 1 1 d . . .
H32A H 0.695(4) 0.241(3) 0.318(2) 0.054 Uiso 1 1 d . . .
H32B H 0.591(4) 0.184(2) 0.289(2) 0.054 Uiso 1 1 d . . .

loop_
_atom_site_aniso_label
_atom_site_aniso_U_11
_atom_site_aniso_U_22
_atom_site_aniso_U_33
_atom_site_aniso_U_23
_atom_site_aniso_U_13
_atom_site_aniso_U_12
I1 0.0418(2) 0.0363(3) 0.0758(3) 0.0113(2) 0.01442(19) 0.0073(2)
I2 0.0364(2) 0.0520(3) 0.0455(2) 0.0029(2) -0.00554(16) -0.0064(2)
Sn1 0.0302(2) 0.0311(2) 0.0395(2) 0.00285(18) 0.00320(16) -0.00182(19)
Sn2 0.0292(2) 0.0323(2) 0.0317(2) 0.00328(18) 0.00100(15) -0.00100(19)
Na1 0.0330(11) 0.0370(14) 0.0353(11) 0.0002(9) 0.0045(8) -0.0009(10)
F1 0.0301(15) 0.0293(19) 0.0328(15) 0.0029(13) 0.0013(12) -0.0009(13)
O1 0.026(2) 0.033(2) 0.050(2) -0.0004(17) -0.0006(16) -0.0021(18)
O2 0.029(2) 0.042(3) 0.047(2) 0.0032(19) 0.0004(17) -0.0095(18)
O3 0.036(2) 0.047(3) 0.038(2) -0.0010(19) -0.0028(17) -0.0036(19)
O4 0.037(2) 0.049(3) 0.036(2) 0.0036(18) -0.0013(16) -0.003(2)
O5 0.038(2) 0.052(3) 0.026(2) -0.0032(18) 0.0067(15) -0.0081(19)
O6 0.038(3) 0.049(3) 0.047(3) -0.013(2) -0.0076(18) 0.014(2)
C1 0.023(3) 0.031(4) 0.037(3) 0.008(2) 0.002(2) 0.005(2)
C2 0.035(3) 0.045(4) 0.043(3) -0.002(3) 0.004(3) -0.001(3)
C3 0.055(4) 0.048(5) 0.034(3) -0.010(3) 0.005(3) 0.000(3)
C4 0.043(4) 0.037(4) 0.054(4) 0.007(3) 0.018(3) 0.017(3)
C5 0.035(3) 0.035(4) 0.060(4) 0.003(3) 0.008(3) 0.003(3)
C6 0.045(4) 0.032(4) 0.039(3) -0.001(3) 0.003(3) -0.002(3)
C7 0.032(3) 0.020(3) 0.035(3) -0.002(2) -0.002(2) 0.001(3)
C8 0.040(4) 0.028(4) 0.048(4) 0.000(3) -0.003(3) -0.004(3)
C9 0.053(4) 0.034(4) 0.044(4) 0.003(3) -0.018(3) -0.003(3)
C10 0.058(4) 0.044(4) 0.033(3) 0.009(3) -0.003(3) -0.002(3)
C11 0.046(4) 0.042(4) 0.047(4) 0.002(3) 0.012(3) 0.002(3)
C12 0.031(3) 0.044(4) 0.037(3) 0.010(3) -0.002(2) 0.002(3)
C13 0.036(3) 0.028(4) 0.033(3) -0.002(2) 0.005(2) -0.002(3)
C14 0.045(4) 0.028(4) 0.051(4) 0.009(3) 0.010(3) 0.004(3)
C15 0.048(4) 0.040(5) 0.067(4) 0.002(3) 0.027(3) 0.011(3)
C16 0.049(4) 0.039(5) 0.076(4) -0.005(4) 0.031(3) -0.004(4)
C17 0.061(4) 0.030(4) 0.096(5) 0.006(4) 0.033(4) -0.006(4)
C18 0.035(4) 0.034(4) 0.075(4) -0.007(3) 0.019(3) -0.002(3)
C19 0.051(5) 0.062(6) 0.069(5) -0.021(4) -0.005(3) 0.013(4)
C20 0.034(3) 0.035(4) 0.042(3) 0.004(3) 0.000(3) 0.010(3)
C21 0.029(3) 0.040(4) 0.034(3) 0.001(3) 0.001(3) -0.002(3)
C22 0.025(3) 0.045(4) 0.049(3) -0.018(3) 0.005(3) 0.005(3)
C23 0.042(4) 0.031(4) 0.055(4) -0.012(3) -0.005(3) 0.002(3)
C24 0.040(4) 0.033(4) 0.076(5) 0.012(3) -0.004(4) -0.014(3)
C25 0.038(4) 0.056(5) 0.064(4) 0.021(3) 0.002(3) -0.010(4)
C26 0.027(4) 0.058(5) 0.063(5) 0.007(4) 0.007(3) -0.006(3)
C27 0.035(4) 0.042(5) 0.062(4) -0.009(3) 0.001(3) 0.002(3)
C28 0.051(4) 0.056(5) 0.053(4) 0.004(4) -0.001(3) 0.008(4)
C29 0.062(5) 0.046(5) 0.054(4) 0.009(3) -0.011(4) 0.002(4)
C30 0.054(5) 0.067(6) 0.063(5) 0.027(4) -0.010(4) -0.024(4)
C31 0.048(4) 0.087(6) 0.033(4) 0.003(3) 0.005(3) -0.019(4)
C32 0.034(4) 0.064(5) 0.038(4) -0.018(3) 0.008(3) -0.003(3)

loop_
_atom_type_symbol
_atom_type_description
_atom_type_scat_dispersion_real
_atom_type_scat_dispersion_imag
_atom_type_scat_source
C C 0.0033 0.0016 'International Tables Vol C Tables 4.2.6.8 and 6.1.1.4'
H H 0.0000 0.0000 'International Tables Vol C Tables 4.2.6.8 and 6.1.1.4'
O O 0.0106 0.0060 'International Tables Vol C Tables 4.2.6.8 and 6.1.1.4'
F F 0.0171 0.0103 'International Tables Vol C Tables 4.2.6.8 and 6.1.1.4'
Na Na 0.0362 0.0249 'International Tables Vol C Tables 4.2.6.8 and 6.1.1.4'
Sn Sn -0.6537 1.4246 'International Tables Vol C Tables 4.2.6.8 and 6.1.1.4'
I I -0.4742 1.8119 'International Tables Vol C Tables 4.2.6.8 and 6.1.1.4'

loop_
_geom_angle_atom_site_label_1
_geom_angle_atom_site_label_2
_geom_angle_atom_site_label_3
_geom_angle
_geom_angle_site_symmetry_1
_geom_angle_site_symmetry_3
_geom_angle_publ_flag
C20 Sn1 C21 115.2(2) . . ?
C20 Sn1 C13 117.61(17) . . ?
C21 Sn1 C13 120.82(18) . . ?
C20 Sn1 F1 76.61(14) . . ?
C21 Sn1 F1 80.42(15) . . ?
C13 Sn1 F1 87.46(15) . . ?
C20 Sn1 I1 97.25(13) . . ?
C21 Sn1 I1 97.92(14) . . ?
C13 Sn1 I1 100.02(14) . . ?
F1 Sn1 I1 172.01(6) . . ?
C20 Sn2 C7 111.87(18) . . ?
C20 Sn2 C1 120.51(18) . . ?
C7 Sn2 C1 124.66(17) . . ?
C20 Sn2 F1 79.76(15) . . ?
C7 Sn2 F1 85.50(14) . . ?
C1 Sn2 F1 87.17(14) . . ?
C20 Sn2 I2 93.85(13) . . ?
C7 Sn2 I2 95.34(12) . . ?
C1 Sn2 I2 97.69(13) . . ?
F1 Sn2 I2 173.37(6) . . ?
O6 Na1 O2 98.53(14) . . ?
O6 Na1 O1 91.75(13) . . ?
O2 Na1 O1 71.32(12) . . ?
O6 Na1 O5 104.62(13) . . ?
O2 Na1 O5 144.25(15) . . ?
O1 Na1 O5 81.00(12) . . ?
O6 Na1 O4 111.19(15) . . ?
O2 Na1 O4 125.77(13) . . ?
O1 Na1 O4 146.34(13) . . ?
O5 Na1 O4 69.82(12) . . ?
O6 Na1 O3 91.59(12) . . ?
O2 Na1 O3 67.69(12) . . ?
O1 Na1 O3 138.92(13) . . ?
O5 Na1 O3 137.03(13) . . ?
O4 Na1 O3 67.22(12) . . ?
O6 Na1 C25 85.93(16) . . ?
O2 Na1 C25 25.76(12) . . ?
O1 Na1 C25 49.15(14) . . ?
O5 Na1 C25 129.66(16) . . ?
O4 Na1 C25 151.34(15) . . ?
O3 Na1 C25 90.32(15) . . ?
O6 Na1 F1 31.15(9) . . ?
O2 Na1 F1 105.92(9) . . ?
O1 Na1 F1 66.71(9) . . ?
O5 Na1 F1 82.37(8) . . ?
O4 Na1 F1 123.13(10) . . ?
O3 Na1 F1 122.57(9) . . ?
C25 Na1 F1 83.52(12) . . ?
Sn2 F1 H6A 85.0(10) . . ?
Sn2 F1 H14A 133.3(10) . . ?
H6A F1 H14A 68.5(15) . . ?
Sn2 F1 Sn1 95.03(8) . . ?
H6A F1 Sn1 139.9(11) . . ?
H14A F1 Sn1 83.4(11) . . ?
Sn2 F1 H21A 116.6(9) . . ?
H6A F1 H21A 149.5(13) . . ?
H14A F1 H21A 104.3(14) . . ?
Sn1 F1 H21A 63.5(9) . . ?
Sn2 F1 H8A 78.5(9) . . ?
H6A F1 H8A 87.9(14) . . ?
H14A F1 H8A 134.8(14) . . ?
Sn1 F1 H8A 131.5(9) . . ?
H21A F1 H8A 76.7(13) . . ?
Sn2 F1 Na1 149.18(8) . . ?
H6A F1 Na1 109.8(10) . . ?
H14A F1 Na1 77.4(10) . . ?
Sn1 F1 Na1 90.31(6) . . ?
H21A F1 Na1 41.1(9) . . ?
H8A F1 Na1 75.3(9) . . ?
C23 O1 C24 110.1(4) . . ?
C23 O1 Na1 127.1(3) . . ?
C24 O1 Na1 112.6(3) . . ?
C26 O2 C25 112.6(4) . . ?
C26 O2 Na1 114.5(3) . . ?
C25 O2 Na1 108.2(3) . . ?
C28 O3 C27 113.5(4) . . ?
C28 O3 Na1 115.2(3) . . ?
C27 O3 Na1 113.3(3) . . ?
C29 O4 C30 114.4(5) . . ?
C29 O4 Na1 112.0(3) . . ?
C30 O4 Na1 107.4(3) . . ?
C31 O5 C32 111.6(4) . . ?
C31 O5 Na1 114.3(3) . . ?
C32 O5 Na1 128.1(3) . . ?
C19 O6 Na1 126.5(3) . . ?
C6 C1 C2 116.8(4) . . ?
C6 C1 Sn2 120.6(4) . . ?
C2 C1 Sn2 122.4(3) . . ?
C3 C2 C1 121.6(5) . . ?
C4 C3 C2 119.9(5) . . ?
C3 C4 C5 120.0(5) . . ?
C4 C5 C6 119.8(5) . . ?
C5 C6 C1 121.9(5) . . ?
C12 C7 C8 116.9(4) . . ?
C12 C7 Sn2 121.6(3) . . ?
C8 C7 Sn2 121.1(3) . . ?
C9 C8 C7 121.3(5) . . ?
C10 C9 C8 119.5(5) . . ?
C9 C10 C11 120.4(5) . . ?
C10 C11 C12 119.3(5) . . ?
C7 C12 C11 122.6(5) . . ?
C18 C13 C14 118.0(5) . . ?
C18 C13 Sn1 122.5(4) . . ?
C14 C13 Sn1 119.4(4) . . ?
C13 C14 C15 121.8(5) . . ?
C16 C15 C14 119.4(5) . . ?
C15 C16 C17 119.9(5) . . ?
C16 C17 C18 120.0(6) . . ?
C13 C18 C17 120.7(5) . . ?
Sn2 C20 Sn1 106.8(2) . . ?
C22 C21 Sn1 119.7(4) . . ?
C23 C22 C32 113.9(4) . . ?
C23 C22 C21 114.7(4) . . ?
C32 C22 C21 110.8(5) . . ?
O1 C23 C22 111.5(5) . . ?
O1 C24 C25 109.6(5) . . ?
O2 C25 C24 108.2(4) . . ?
O2 C25 Na1 46.0(2) . . ?
C24 C25 Na1 80.0(3) . . ?
O2 C26 C27 107.0(4) . . ?
O3 C27 C26 107.4(5) . . ?
O3 C28 C29 107.6(5) . . ?
O4 C29 C28 107.4(5) . . ?
O4 C30 C31 109.4(6) . . ?
O5 C31 C30 109.9(5) . . ?
O5 C32 C22 110.4(4) . . ?

loop_
_geom_bond_atom_site_label_1
_geom_bond_atom_site_label_2
_geom_bond_distance
_geom_bond_site_symmetry_2
_geom_bond_publ_flag
I1 Sn1 2.8617(5) . ?
I2 Sn2 2.9030(5) . ?
Sn1 C20 2.129(5) . ?
Sn1 C21 2.132(5) . ?
Sn1 C13 2.150(5) . ?
Sn1 F1 2.373(2) . ?
Sn2 C20 2.115(5) . ?
Sn2 C7 2.134(4) . ?
Sn2 C1 2.140(4) . ?
Sn2 F1 2.245(2) . ?
Na1 O6 2.309(4) . ?
Na1 O2 2.363(3) . ?
Na1 O1 2.373(4) . ?
Na1 O5 2.389(3) . ?
Na1 O4 2.407(3) . ?
Na1 O3 2.479(3) . ?
Na1 C25 3.119(6) . ?
Na1 F1 4.507(3) . ?
F1 H6A 2.29(4) . ?
F1 H14A 2.36(4) . ?
F1 H21A 2.57(4) . ?
F1 H8A 2.67(5) . ?
O1 C23 1.436(6) . ?
O1 C24 1.437(6) . ?
O2 C26 1.424(6) . ?
O2 C25 1.427(6) . ?
O3 C28 1.416(6) . ?
O3 C27 1.432(6) . ?
O4 C29 1.428(7) . ?
O4 C30 1.440(6) . ?
O5 C31 1.428(6) . ?
O5 C32 1.437(6) . ?
O6 C19 1.409(7) . ?
C1 C6 1.388(6) . ?
C1 C2 1.395(6) . ?
C2 C3 1.387(6) . ?
C3 C4 1.369(7) . ?
C4 C5 1.377(7) . ?
C5 C6 1.382(6) . ?
C7 C12 1.377(6) . ?
C7 C8 1.399(6) . ?
C8 C9 1.393(7) . ?
C9 C10 1.371(7) . ?
C10 C11 1.376(7) . ?
C11 C12 1.379(6) . ?
C13 C18 1.368(7) . ?
C13 C14 1.381(6) . ?
C14 C15 1.384(7) . ?
C15 C16 1.364(8) . ?
C16 C17 1.376(8) . ?
C17 C18 1.394(7) . ?
C21 C22 1.529(6) . ?
C22 C23 1.507(7) . ?
C22 C32 1.518(7) . ?
C24 C25 1.479(8) . ?
C26 C27 1.484(8) . ?
C28 C29 1.490(8) . ?
C30 C31 1.440(9) . ?

loop_
_geom_hbond_atom_site_label_D
_geom_hbond_atom_site_label_H
_geom_hbond_atom_site_label_A
_geom_hbond_distance_DH
_geom_hbond_distance_HA
_geom_hbond_distance_DA
_geom_hbond_angle_DHA
_geom_hbond_site_symmetry_A
O6 H6O F1 0.67(4) 2.13(4) 2.798(4) 173(6) .

loop_
_geom_torsion_atom_site_label_1
_geom_torsion_atom_site_label_2
_geom_torsion_atom_site_label_3
_geom_torsion_atom_site_label_4
_geom_torsion
_geom_torsion_site_symmetry_1
_geom_torsion_site_symmetry_2
_geom_torsion_site_symmetry_3
_geom_torsion_site_symmetry_4
_geom_torsion_publ_flag
C20 Sn2 F1 H6A 130.1(11) . . . . ?
C7 Sn2 F1 H6A -116.7(11) . . . . ?
C1 Sn2 F1 H6A 8.4(11) . . . . ?
I2 Sn2 F1 H6A 145.7(12) . . . . ?
C20 Sn2 F1 H14A 76.1(15) . . . . ?
C7 Sn2 F1 H14A -170.7(15) . . . . ?
C1 Sn2 F1 H14A -45.6(15) . . . . ?
I2 Sn2 F1 H14A 91.7(16) . . . . ?
C20 Sn2 F1 Sn1 -9.66(14) . . . . ?
C7 Sn2 F1 Sn1 103.54(14) . . . . ?
C1 Sn2 F1 Sn1 -131.36(13) . . . . ?
I2 Sn2 F1 Sn1 6.0(5) . . . . ?
C20 Sn2 F1 H21A -72.4(11) . . . . ?
C7 Sn2 F1 H21A 40.8(11) . . . . ?
C1 Sn2 F1 H21A 165.9(11) . . . . ?
I2 Sn2 F1 H21A -56.8(12) . . . . ?
C20 Sn2 F1 H8A -141.1(9) . . . . ?
C7 Sn2 F1 H8A -27.9(9) . . . . ?
C1 Sn2 F1 H8A 97.2(9) . . . . ?
I2 Sn2 F1 H8A -125.4(10) . . . . ?
C20 Sn2 F1 Na1 -108.7(2) . . . . ?
C7 Sn2 F1 Na1 4.5(2) . . . . ?
C1 Sn2 F1 Na1 129.6(2) . . . . ?
I2 Sn2 F1 Na1 -93.1(5) . . . . ?
C20 Sn1 F1 Sn2 9.71(14) . . . . ?
C21 Sn1 F1 Sn2 -109.28(15) . . . . ?
C13 Sn1 F1 Sn2 128.88(13) . . . . ?
I1 Sn1 F1 Sn2 -30.7(4) . . . . ?
C20 Sn1 F1 H6A -78.5(16) . . . . ?
C21 Sn1 F1 H6A 162.5(16) . . . . ?
C13 Sn1 F1 H6A 40.7(16) . . . . ?
I1 Sn1 F1 H6A -118.9(16) . . . . ?
C20 Sn1 F1 H14A -123.4(10) . . . . ?
C21 Sn1 F1 H14A 117.6(10) . . . . ?
C13 Sn1 F1 H14A -4.2(10) . . . . ?
I1 Sn1 F1 H14A -163.8(11) . . . . ?
C20 Sn1 F1 H21A 127.0(10) . . . . ?
C21 Sn1 F1 H21A 8.0(11) . . . . ?
C13 Sn1 F1 H21A -113.8(10) . . . . ?
I1 Sn1 F1 H21A 86.6(11) . . . . ?
C20 Sn1 F1 H8A 88.8(12) . . . . ?
C21 Sn1 F1 H8A -30.2(12) . . . . ?
C13 Sn1 F1 H8A -152.0(12) . . . . ?
I1 Sn1 F1 H8A 48.4(13) . . . . ?
C20 Sn1 F1 Na1 159.31(14) . . . . ?
C21 Sn1 F1 Na1 40.33(14) . . . . ?
C13 Sn1 F1 Na1 -81.51(12) . . . . ?
I1 Sn1 F1 Na1 118.9(4) . . . . ?
O6 Na1 F1 Sn2 -97.7(3) . . . . ?
O2 Na1 F1 Sn2 -177.67(18) . . . . ?
O1 Na1 F1 Sn2 121.37(19) . . . . ?
O5 Na1 F1 Sn2 37.9(2) . . . . ?
O4 Na1 F1 Sn2 -21.9(2) . . . . ?
O3 Na1 F1 Sn2 -104.3(2) . . . . ?
C25 Na1 F1 Sn2 169.5(2) . . . . ?
O6 Na1 F1 H6A 17.4(12) . . . . ?
O2 Na1 F1 H6A -62.6(12) . . . . ?
O1 Na1 F1 H6A -123.6(12) . . . . ?
O5 Na1 F1 H6A 153.0(12) . . . . ?
O4 Na1 F1 H6A 93.2(12) . . . . ?
O3 Na1 F1 H6A 10.7(12) . . . . ?
C25 Na1 F1 H6A -75.5(12) . . . . ?
O6 Na1 F1 H14A 78.8(11) . . . . ?
O2 Na1 F1 H14A -1.2(11) . . . . ?
O1 Na1 F1 H14A -62.2(11) . . . . ?
O5 Na1 F1 H14A -145.7(11) . . . . ?
O4 Na1 F1 H14A 154.5(11) . . . . ?
O3 Na1 F1 H14A 72.1(11) . . . . ?
C25 Na1 F1 H14A -14.1(11) . . . . ?
O6 Na1 F1 Sn1 162.0(2) . . . . ?
O2 Na1 F1 Sn1 81.96(11) . . . . ?
O1 Na1 F1 Sn1 21.00(10) . . . . ?
O5 Na1 F1 Sn1 -62.45(11) . . . . ?
O4 Na1 F1 Sn1 -122.24(13) . . . . ?
O3 Na1 F1 Sn1 155.33(12) . . . . ?
C25 Na1 F1 Sn1 69.10(14) . . . . ?
O6 Na1 F1 H21A -151.4(15) . . . . ?
O2 Na1 F1 H21A 128.6(15) . . . . ?
O1 Na1 F1 H21A 67.7(15) . . . . ?
O5 Na1 F1 H21A -15.8(15) . . . . ?
O4 Na1 F1 H21A -75.6(15) . . . . ?
O3 Na1 F1 H21A -158.0(15) . . . . ?
C25 Na1 F1 H21A 115.8(15) . . . . ?
O6 Na1 F1 H8A -64.9(9) . . . . ?
O2 Na1 F1 H8A -144.9(9) . . . . ?
O1 Na1 F1 H8A 154.2(9) . . . . ?
O5 Na1 F1 H8A 70.7(9) . . . . ?
O4 Na1 F1 H8A 10.9(9) . . . . ?
O3 Na1 F1 H8A -71.5(9) . . . . ?
C25 Na1 F1 H8A -157.7(9) . . . . ?
O6 Na1 O1 C23 -116.5(4) . . . . ?
O2 Na1 O1 C23 145.1(4) . . . . ?
O5 Na1 O1 C23 -12.0(4) . . . . ?
O4 Na1 O1 C23 17.8(5) . . . . ?
O3 Na1 O1 C23 149.0(3) . . . . ?
C25 Na1 O1 C23 160.4(4) . . . . ?
F1 Na1 O1 C23 -97.5(4) . . . . ?
O6 Na1 O1 C24 102.0(3) . . . . ?
O2 Na1 O1 C24 3.6(3) . . . . ?
O5 Na1 O1 C24 -153.4(3) . . . . ?
O4 Na1 O1 C24 -123.7(4) . . . . ?
O3 Na1 O1 C24 7.6(4) . . . . ?
C25 Na1 O1 C24 18.9(3) . . . . ?
F1 Na1 O1 C24 121.0(3) . . . . ?
O6 Na1 O2 C26 64.9(3) . . . . ?
O1 Na1 O2 C26 153.8(3) . . . . ?
O5 Na1 O2 C26 -165.0(3) . . . . ?
O4 Na1 O2 C26 -59.1(4) . . . . ?
O3 Na1 O2 C26 -23.3(3) . . . . ?
C25 Na1 O2 C26 126.4(5) . . . . ?
F1 Na1 O2 C26 95.9(3) . . . . ?
O6 Na1 O2 C25 -61.6(3) . . . . ?
O1 Na1 O2 C25 27.4(3) . . . . ?
O5 Na1 O2 C25 68.6(4) . . . . ?
O4 Na1 O2 C25 174.5(3) . . . . ?
O3 Na1 O2 C25 -149.8(4) . . . . ?
F1 Na1 O2 C25 -30.6(3) . . . . ?
O6 Na1 O3 C28 118.2(4) . . . . ?
O2 Na1 O3 C28 -143.2(4) . . . . ?
O1 Na1 O3 C28 -147.3(4) . . . . ?
O5 Na1 O3 C28 4.6(4) . . . . ?
O4 Na1 O3 C28 5.9(4) . . . . ?
C25 Na1 O3 C28 -155.8(4) . . . . ?
F1 Na1 O3 C28 121.7(4) . . . . ?
O6 Na1 O3 C27 -108.6(3) . . . . ?
O2 Na1 O3 C27 -10.1(3) . . . . ?
O1 Na1 O3 C27 -14.2(4) . . . . ?
O5 Na1 O3 C27 137.8(3) . . . . ?
O4 Na1 O3 C27 139.0(3) . . . . ?
C25 Na1 O3 C27 -22.7(3) . . . . ?
F1 Na1 O3 C27 -105.2(3) . . . . ?
O6 Na1 O4 C29 -55.7(4) . . . . ?
O2 Na1 O4 C29 62.7(4) . . . . ?
O1 Na1 O4 C29 174.4(3) . . . . ?
O5 Na1 O4 C29 -154.1(4) . . . . ?
O3 Na1 O4 C29 26.8(3) . . . . ?
C25 Na1 O4 C29 67.7(5) . . . . ?
F1 Na1 O4 C29 -88.2(3) . . . . ?
O6 Na1 O4 C30 70.7(4) . . . . ?
O2 Na1 O4 C30 -170.9(4) . . . . ?
O1 Na1 O4 C30 -59.2(5) . . . . ?
O5 Na1 O4 C30 -27.7(4) . . . . ?
O3 Na1 O4 C30 153.2(4) . . . . ?
C25 Na1 O4 C30 -165.9(4) . . . . ?
F1 Na1 O4 C30 38.2(4) . . . . ?
O6 Na1 O5 C31 -109.1(4) . . . . ?
O2 Na1 O5 C31 122.2(4) . . . . ?
O1 Na1 O5 C31 161.4(4) . . . . ?
O4 Na1 O5 C31 -1.5(3) . . . . ?
O3 Na1 O5 C31 -0.3(4) . . . . ?
C25 Na1 O5 C31 153.9(4) . . . . ?
F1 Na1 O5 C31 -131.1(4) . . . . ?
O6 Na1 O5 C32 101.0(4) . . . . ?
O2 Na1 O5 C32 -27.7(4) . . . . ?
O1 Na1 O5 C32 11.5(3) . . . . ?
O4 Na1 O5 C32 -151.5(4) . . . . ?
O3 Na1 O5 C32 -150.2(3) . . . . ?
C25 Na1 O5 C32 4.0(4) . . . . ?
F1 Na1 O5 C32 79.0(3) . . . . ?
O2 Na1 O6 C19 -66.1(5) . . . . ?
O1 Na1 O6 C19 -137.5(5) . . . . ?
O5 Na1 O6 C19 141.4(5) . . . . ?
O4 Na1 O6 C19 67.7(5) . . . . ?
O3 Na1 O6 C19 1.6(5) . . . . ?
C25 Na1 O6 C19 -88.6(5) . . . . ?
F1 Na1 O6 C19 -172.8(6) . . . . ?
C20 Sn2 C1 C6 -84.7(4) . . . . ?
C7 Sn2 C1 C6 74.2(4) . . . . ?
F1 Sn2 C1 C6 -8.4(4) . . . . ?
I2 Sn2 C1 C6 176.2(4) . . . . ?
C20 Sn2 C1 C2 90.4(4) . . . . ?
C7 Sn2 C1 C2 -110.7(4) . . . . ?
F1 Sn2 C1 C2 166.8(4) . . . . ?
I2 Sn2 C1 C2 -8.7(4) . . . . ?
C6 C1 C2 C3 0.2(8) . . . . ?
Sn2 C1 C2 C3 -175.1(4) . . . . ?
C1 C2 C3 C4 -0.5(9) . . . . ?
C2 C3 C4 C5 0.7(8) . . . . ?
C3 C4 C5 C6 -0.5(8) . . . . ?
C4 C5 C6 C1 0.2(8) . . . . ?
C2 C1 C6 C5 -0.1(8) . . . . ?
Sn2 C1 C6 C5 175.3(4) . . . . ?
C20 Sn2 C7 C12 -58.2(4) . . . . ?
C1 Sn2 C7 C12 141.3(4) . . . . ?
F1 Sn2 C7 C12 -135.3(4) . . . . ?
I2 Sn2 C7 C12 38.1(4) . . . . ?
C20 Sn2 C7 C8 114.5(4) . . . . ?
C1 Sn2 C7 C8 -46.0(5) . . . . ?
F1 Sn2 C7 C8 37.5(4) . . . . ?
I2 Sn2 C7 C8 -149.1(4) . . . . ?
C12 C7 C8 C9 0.2(8) . . . . ?
Sn2 C7 C8 C9 -172.8(4) . . . . ?
C7 C8 C9 C10 1.0(8) . . . . ?
C8 C9 C10 C11 -1.5(9) . . . . ?
C9 C10 C11 C12 0.6(9) . . . . ?
C8 C7 C12 C11 -1.1(8) . . . . ?
Sn2 C7 C12 C11 171.9(4) . . . . ?
C10 C11 C12 C7 0.7(9) . . . . ?
C20 Sn1 C13 C18 -100.6(4) . . . . ?
C21 Sn1 C13 C18 108.7(4) . . . . ?
F1 Sn1 C13 C18 -174.1(4) . . . . ?
I1 Sn1 C13 C18 3.1(4) . . . . ?
C20 Sn1 C13 C14 77.8(4) . . . . ?
C21 Sn1 C13 C14 -72.9(4) . . . . ?
F1 Sn1 C13 C14 4.4(4) . . . . ?
I1 Sn1 C13 C14 -178.5(4) . . . . ?
C18 C13 C14 C15 -1.5(8) . . . . ?
Sn1 C13 C14 C15 -180.0(4) . . . . ?
C13 C14 C15 C16 1.6(9) . . . . ?
C14 C15 C16 C17 -0.1(10) . . . . ?
C15 C16 C17 C18 -1.4(10) . . . . ?
C14 C13 C18 C17 -0.1(8) . . . . ?
Sn1 C13 C18 C17 178.3(4) . . . . ?
C16 C17 C18 C13 1.6(9) . . . . ?
C7 Sn2 C20 Sn1 -69.7(2) . . . . ?
C1 Sn2 C20 Sn1 91.7(2) . . . . ?
F1 Sn2 C20 Sn1 11.22(16) . . . . ?
I2 Sn2 C20 Sn1 -167.00(17) . . . . ?
C21 Sn1 C20 Sn2 61.7(3) . . . . ?
C13 Sn1 C20 Sn2 -90.6(2) . . . . ?
F1 Sn1 C20 Sn2 -10.73(16) . . . . ?
I1 Sn1 C20 Sn2 164.06(16) . . . . ?
C20 Sn1 C21 C22 147.1(3) . . . . ?
C13 Sn1 C21 C22 -61.5(4) . . . . ?
F1 Sn1 C21 C22 -142.7(4) . . . . ?
I1 Sn1 C21 C22 45.2(4) . . . . ?
Sn1 C21 C22 C23 46.3(6) . . . . ?
Sn1 C21 C22 C32 176.9(3) . . . . ?
C24 O1 C23 C22 -174.9(4) . . . . ?
Na1 O1 C23 C22 42.9(5) . . . . ?
C32 C22 C23 O1 -78.8(5) . . . . ?
C21 C22 C23 O1 50.3(6) . . . . ?
C23 O1 C24 C25 178.7(4) . . . . ?
Na1 O1 C24 C25 -33.3(5) . . . . ?
C26 O2 C25 C24 177.3(5) . . . . ?
Na1 O2 C25 C24 -55.2(5) . . . . ?
C26 O2 C25 Na1 -127.5(4) . . . . ?
O1 C24 C25 O2 59.9(6) . . . . ?
O1 C24 C25 Na1 23.1(4) . . . . ?
O6 Na1 C25 O2 119.3(3) . . . . ?
O1 Na1 C25 O2 -144.8(4) . . . . ?
O5 Na1 C25 O2 -135.0(3) . . . . ?
O4 Na1 C25 O2 -9.4(6) . . . . ?
O3 Na1 C25 O2 27.7(3) . . . . ?
F1 Na1 C25 O2 150.5(3) . . . . ?
O6 Na1 C25 C24 -113.0(3) . . . . ?
O2 Na1 C25 C24 127.7(5) . . . . ?
O1 Na1 C25 C24 -17.2(3) . . . . ?
O5 Na1 C25 C24 -7.4(4) . . . . ?
O4 Na1 C25 C24 118.2(4) . . . . ?
O3 Na1 C25 C24 155.4(3) . . . . ?
F1 Na1 C25 C24 -81.8(3) . . . . ?
C25 O2 C26 C27 177.1(5) . . . . ?
Na1 O2 C26 C27 53.0(5) . . . . ?
C28 O3 C27 C26 173.6(5) . . . . ?
Na1 O3 C27 C26 39.7(5) . . . . ?
O2 C26 C27 O3 -59.9(6) . . . . ?
C27 O3 C28 C29 -168.6(5) . . . . ?
Na1 O3 C28 C29 -35.5(6) . . . . ?
C30 O4 C29 C28 -178.3(4) . . . . ?
Na1 O4 C29 C28 -55.8(5) . . . . ?
O3 C28 C29 O4 59.5(6) . . . . ?
C29 O4 C30 C31 -179.5(4) . . . . ?
Na1 O4 C30 C31 55.6(5) . . . . ?
C32 O5 C31 C30 -174.1(5) . . . . ?
Na1 O5 C31 C30 31.1(6) . . . . ?
O4 C30 C31 O5 -58.7(6) . . . . ?
C31 O5 C32 C22 168.3(4) . . . . ?
Na1 O5 C32 C22 -41.1(6) . . . . ?
C23 C22 C32 O5 77.1(6) . . . . ?
C21 C22 C32 O5 -54.0(5) . . . . ?
